data_1519647
loop_
_publ_author_name
'Qian, Kang'
'Baldov\'i, Jos\'e J.'
'Jiang, Shang-Da'
'Gaita-Ari\~no, Alejandro'
'Zhang, Yi-Quan'
'Overgaard, Jacob'
'Wang, Bing-Wu'
'Coronado, Eugenio'
'Gao, Song'

_publ_section_title
;
 Does the thermal evolution of molecular structures critically affect the
 magnetic anisotropy?
;
_journal_issue 8
_journal_name_full 'Chem. Sci.'
_journal_page_first 4587
_journal_paper_doi 10.1039/C5SC01245G
_journal_volume 6
_journal_year 2015
_chemical_formula_moiety 'C43 H65 Dy N2 O6'
_chemical_formula_sum 'C43 H65 Dy N2 O6'
_chemical_formula_weight 868.47
_space_group_crystal_system triclinic
_space_group_IT_number 2
_space_group_name_Hall '-P 1'
_space_group_name_H-M_alt 'P -1'
_symmetry_space_group_name_Hall '-P 1'
_symmetry_space_group_name_H-M 'P -1'
_atom_sites_solution_hydrogens geom
_audit_creation_date 2015-01-26
_audit_creation_method
;
Olex2 1.2
(compiled 2015.01.19 svn.r3143 for OlexSys, GUI svn.r4992)
;
_audit_update_record
;
2015-01-26 deposited with the CCDC.
2015-05-13 downloaded from the CCDC.
;
_cell_angle_alpha 79.664(3)
_cell_angle_beta 85.440(3)
_cell_angle_gamma 68.727(2)
_cell_formula_units_Z 2
_cell_length_a 11.0870(7)
_cell_length_b 12.2243(9)
_cell_length_c 18.3363(13)
_cell_measurement_temperature 293(1)
_cell_volume 2277.9(3)
_computing_molecular_graphics 'Olex2 (Dolomanov et al., 2009)'
_computing_publication_material 'Olex2 (Dolomanov et al., 2009)'
_computing_structure_refinement 'ShelXL (Sheldrick, 2008)'
_diffrn_ambient_temperature 293(1)
_diffrn_measured_fraction_theta_full 0.986
_diffrn_measured_fraction_theta_max 0.986
_diffrn_radiation_type MoK\a
_diffrn_radiation_wavelength 0.71073
_diffrn_reflns_av_R_equivalents 0.0257
_diffrn_reflns_av_unetI/netI 0.0271
_diffrn_reflns_laue_measured_fraction_full 0.986
_diffrn_reflns_laue_measured_fraction_max 0.986
_diffrn_reflns_limit_h_max 13
_diffrn_reflns_limit_h_min -9
_diffrn_reflns_limit_k_max 14
_diffrn_reflns_limit_k_min -14
_diffrn_reflns_limit_l_max 21
_diffrn_reflns_limit_l_min -21
_diffrn_reflns_number 24506
_diffrn_reflns_point_group_measured_fraction_full 0.986
_diffrn_reflns_point_group_measured_fraction_max 0.986
_diffrn_reflns_theta_full 24.987
_diffrn_reflns_theta_max 24.987
_diffrn_reflns_theta_min 1.812
_exptl_absorpt_coefficient_mu 1.654
_exptl_absorpt_correction_T_max 0.8574
_exptl_absorpt_correction_T_min 0.5923
_exptl_absorpt_correction_type numerical
_exptl_absorpt_process_details 'Blessing, 1995'
_exptl_crystal_colour 'clear light colourless'
_exptl_crystal_colour_lustre clear
_exptl_crystal_colour_modifier light
_exptl_crystal_colour_primary colourless
_exptl_crystal_density_diffrn 1.266
_exptl_crystal_description irregular
_exptl_crystal_F_000 902
_exptl_crystal_size_max 0.5
_exptl_crystal_size_mid 0.4
_exptl_crystal_size_min 0.3
_exptl_transmission_factor_max 0.822
_exptl_transmission_factor_min 0.761
_refine_diff_density_max 1.205
_refine_diff_density_min -0.761
_refine_diff_density_rms 0.093
_refine_ls_extinction_coef 0.0092(5)
_refine_ls_extinction_expression Fc^*^=kFc[1+0.001xFc^2^\l^3^/sin(2\q)]^-1/4^
_refine_ls_extinction_method 'SHELXL-2014/7 (Sheldrick 2014'
_refine_ls_goodness_of_fit_ref 1.196
_refine_ls_hydrogen_treatment constr
_refine_ls_matrix_type full
_refine_ls_number_parameters 488
_refine_ls_number_reflns 7909
_refine_ls_number_restraints 504
_refine_ls_restrained_S_all 1.273
_refine_ls_R_factor_all 0.0414
_refine_ls_R_factor_gt 0.0362
_refine_ls_shift/su_max 0.002
_refine_ls_shift/su_mean 0.000
_refine_ls_structure_factor_coef Fsqd
_refine_ls_weighting_details 'w=1/[\s^2^(Fo^2^)+(0.0411P)^2^+3.9653P] where P=(Fo^2^+2Fc^2^)/3'
_refine_ls_weighting_scheme calc
_refine_ls_wR_factor_gt 0.0920
_refine_ls_wR_factor_ref 0.0961
_reflns_Friedel_coverage 0.000
_reflns_number_gt 7310
_reflns_number_total 7909
_reflns_threshold_expression 'I > 2\s(I)'
_cod_data_source_file c5sc01245g2.cif
_cod_data_source_block 300k
_cod_depositor_comments
;
The following automatic conversions were performed:

'_exptl_absorpt_correction_type' value 'Numerical' changed to
'numerical' according to
/usr/data/users/saulius/crontab/automatic-downloads/rss-feeds/RSC/lib/dictionaries/cif_core.dic
dictionary named 'cif_core.dic' version 2.4.2 from 2011-04-26.

Automatic conversion script
Id: cif_fix_values 3271 2015-04-21 07:52:19Z andrius 

 Adding full bibliography for 1519645--1519647.cif.
;
_cod_database_code 1519647
_shelx_space_group_comment
;
The symmetry employed for this shelxl refinement is uniquely defined
by the following loop, which should always be used as a source of
symmetry information in preference to the above space-group names.
They are only intended as comments.
;
_shelx_estimated_absorpt_t_max 1
_shelx_estimated_absorpt_t_min 1
_exptl_absorpt_special_details
; 
 ? 
;
_olex2_refinement_description
;
1. Fixed Uiso
 At 1.2 times of:
  All C(H) groups
 At 1.5 times of:
  All C(H,H,H) groups
2. Rigid body (RIGU) restrains
 All non-hydrogen atoms
 with sigma for 1-2 distances of 0.004 and sigma for 1-3 distances of 0.004
3.a Aromatic/amide H refined with riding coordinates:
 C1(H1), C2(H2), C3(H3), C4(H4), C7(H7), C8(H8), C9(H9), C10(H10), C16(H16),
 C27(H27), C38(H38)
3.b Idealised Me refined as rotating group:
 C11(H11A,H11B,H11C), C12(H12A,H12B,H12C), C13(H13A,H13B,H13C), C19(H19A,H19B,
 H19C), C20(H20A,H20B,H20C), C21(H21A,H21B,H21C), C22(H22A,H22B,H22C), C23(H23A,
 H23B,H23C), C25(H25A,H25B,H25C), C30(H30A,H30B,H30C), C31(H31A,H31B,H31C),
 C32(H32A,H32B,H32C), C33(H33A,H33B,H33C), C34(H34A,H34B,H34C), C35(H35A,H35B,
 H35C), C41(H41A,H41B,H41C), C42(H42A,H42B,H42C), C43(H43A,H43B,H43C)
;
_shelx_shelxl_version_number 2014/7
_olex2_submission_special_instructions 'No special instructions were received'

loop_
_space_group_symop_operation_xyz
'x, y, z'
'-x, -y, -z'

loop_
_atom_site_label
_atom_site_type_symbol
_atom_site_fract_x
_atom_site_fract_y
_atom_site_fract_z
_atom_site_U_iso_or_equiv
_atom_site_adp_type
_atom_site_occupancy
_atom_site_site_symmetry_order
_atom_site_calc_flag
_atom_site_refinement_flags_posn
_atom_site_refinement_flags_adp
Dy1 Dy 0.87466(2) 0.56167(2) 0.23103(2) 0.03212(10) Uani 1 1 d . U
N1 N 1.0851(4) 0.5092(4) 0.1513(2) 0.0461(9) Uani 1 1 d . U
N2 N 0.8935(4) 0.4407(3) 0.1251(2) 0.0437(9) Uani 1 1 d . U
O1 O 1.0153(3) 0.3738(3) 0.27663(19) 0.0444(7) Uani 1 1 d . U
O2 O 0.7524(3) 0.4481(3) 0.27970(18) 0.0430(7) Uani 1 1 d . U
O3 O 1.0041(3) 0.5970(3) 0.31025(18) 0.0430(7) Uani 1 1 d . U
O4 O 0.7398(3) 0.6794(3) 0.30935(18) 0.0435(7) Uani 1 1 d . U
O5 O 0.8934(3) 0.7388(3) 0.1671(2) 0.0501(8) Uani 1 1 d . U
O6 O 0.6928(3) 0.6608(3) 0.15758(18) 0.0447(7) Uani 1 1 d . U
C1 C 1.1803(5) 0.5422(6) 0.1688(3) 0.0611(14) Uani 1 1 d . U
H1 H 1.1616 0.5983 0.2002 0.073 Uiso 1 1 calc R .
C2 C 1.3051(6) 0.4962(7) 0.1418(4) 0.0828(19) Uani 1 1 d . U
H2 H 1.3696 0.5204 0.1551 0.099 Uiso 1 1 calc R .
C3 C 1.3324(7) 0.4150(8) 0.0955(4) 0.096(2) Uani 1 1 d . U
H3 H 1.4164 0.3814 0.0775 0.116 Uiso 1 1 calc R .
C4 C 1.2355(6) 0.3831(6) 0.0756(4) 0.0778(18) Uani 1 1 d . U
H4 H 1.2525 0.3296 0.0425 0.093 Uiso 1 1 calc R .
C5 C 1.1131(5) 0.4297(4) 0.1043(3) 0.0487(11) Uani 1 1 d . U
C6 C 1.0041(5) 0.3986(4) 0.0868(3) 0.0460(11) Uani 1 1 d . U
C7 C 1.0103(7) 0.3323(5) 0.0312(3) 0.0671(15) Uani 1 1 d . U
H7 H 1.0861 0.3050 0.0035 0.081 Uiso 1 1 calc R .
C8 C 0.9036(8) 0.3079(6) 0.0177(4) 0.0789(18) Uani 1 1 d . U
H8 H 0.9072 0.2629 -0.0188 0.095 Uiso 1 1 calc R .
C9 C 0.7931(7) 0.3490(5) 0.0576(3) 0.0707(16) Uani 1 1 d . U
H9 H 0.7206 0.3321 0.0491 0.085 Uiso 1 1 calc R .
C10 C 0.7901(6) 0.4163(5) 0.1109(3) 0.0553(13) Uani 1 1 d . U
H10 H 0.7139 0.4458 0.1378 0.066 Uiso 1 1 calc R .
C11 C 1.2437(8) 0.2162(8) 0.3154(8) 0.167(5) Uani 1 1 d . U
H11A H 1.3250 0.1545 0.3083 0.251 Uiso 1 1 calc GR .
H11B H 1.2438 0.2422 0.3618 0.251 Uiso 1 1 calc GR .
H11C H 1.2310 0.2820 0.2758 0.251 Uiso 1 1 calc GR .
C12 C 1.1586(9) 0.0987(10) 0.2572(7) 0.157(4) Uani 1 1 d . U
H12A H 1.2126 0.1218 0.2186 0.236 Uiso 1 1 calc GR .
H12B H 1.0763 0.1114 0.2372 0.236 Uiso 1 1 calc GR .
H12C H 1.1995 0.0161 0.2771 0.236 Uiso 1 1 calc GR .
C13 C 1.1413(9) 0.0932(9) 0.3882(6) 0.147(4) Uani 1 1 d . U
H13A H 1.2197 0.0248 0.3918 0.221 Uiso 1 1 calc GR .
H13B H 1.0682 0.0680 0.3920 0.221 Uiso 1 1 calc GR .
H13C H 1.1371 0.1366 0.4276 0.221 Uiso 1 1 calc GR .
C14 C 1.1395(5) 0.1704(4) 0.3161(3) 0.0566(13) Uani 1 1 d . U
C15 C 1.0089(5) 0.2740(4) 0.3036(3) 0.0431(10) Uani 1 1 d . U
C16 C 0.8931(5) 0.2552(4) 0.3215(3) 0.0528(12) Uani 1 1 d . U
H16 H 0.8977 0.1785 0.3419 0.063 Uiso 1 1 calc R .
C17 C 0.7713(5) 0.3424(4) 0.3111(3) 0.0408(10) Uani 1 1 d . U
C18 C 0.6489(5) 0.3159(5) 0.3376(3) 0.0576(13) Uani 1 1 d . U
C19 C 0.6749(8) 0.1900(6) 0.3783(5) 0.101(3) Uani 1 1 d . U
H19A H 0.5942 0.1790 0.3920 0.151 Uiso 1 1 calc GR .
H19B H 0.7235 0.1771 0.4221 0.151 Uiso 1 1 calc GR .
H19C H 0.7235 0.1342 0.3465 0.151 Uiso 1 1 calc GR .
C20 C 0.5789(7) 0.3997(7) 0.3919(5) 0.096(2) Uani 1 1 d . U
H20A H 0.5556 0.4805 0.3671 0.144 Uiso 1 1 calc GR .
H20B H 0.6348 0.3871 0.4324 0.144 Uiso 1 1 calc GR .
H20C H 0.5022 0.3844 0.4105 0.144 Uiso 1 1 calc GR .
C21 C 0.5669(8) 0.3398(9) 0.2714(5) 0.116(3) Uani 1 1 d . U
H21A H 0.4877 0.3270 0.2870 0.173 Uiso 1 1 calc GR .
H21B H 0.6128 0.2870 0.2374 0.173 Uiso 1 1 calc GR .
H21C H 0.5478 0.4206 0.2475 0.173 Uiso 1 1 calc GR .
C22 C 1.2015(11) 0.6687(15) 0.3460(7) 0.192(6) Uani 1 1 d . U
H22A H 1.1681 0.7502 0.3222 0.288 Uiso 1 1 calc GR .
H22B H 1.2168 0.6175 0.3096 0.288 Uiso 1 1 calc GR .
H22C H 1.2813 0.6537 0.3698 0.288 Uiso 1 1 calc GR .
C23 C 1.1775(11) 0.5225(12) 0.4312(9) 0.198(6) Uani 1 1 d . U
H23A H 1.1601 0.5099 0.4836 0.297 Uiso 1 1 calc GR .
H23B H 1.2688 0.5038 0.4226 0.297 Uiso 1 1 calc GR .
H23C H 1.1490 0.4722 0.4078 0.297 Uiso 1 1 calc GR .
C24 C 1.1091(5) 0.6459(6) 0.4005(3) 0.0643(15) Uani 1 1 d . U
C25 C 1.0875(10) 0.7153(16) 0.4574(9) 0.238(7) Uani 1 1 d . U
H25A H 1.0448 0.6835 0.4988 0.357 Uiso 1 1 calc GR .
H25B H 1.0341 0.7958 0.4392 0.357 Uiso 1 1 calc GR .
H25C H 1.1689 0.7138 0.4729 0.357 Uiso 1 1 calc GR .
C26 C 0.9865(4) 0.6527(4) 0.3642(3) 0.0414(10) Uani 1 1 d . U
C27 C 0.8659(5) 0.7163(5) 0.3910(3) 0.0494(12) Uani 1 1 d . U
H27 H 0.8632 0.7550 0.4307 0.059 Uiso 1 1 calc R .
C28 C 0.7488(4) 0.7268(4) 0.3635(2) 0.0357(9) Uani 1 1 d . U
C29 C 0.6190(4) 0.8011(4) 0.3958(3) 0.0451(11) Uani 1 1 d . U
C30 C 0.5298(6) 0.7278(6) 0.4077(4) 0.0738(17) Uani 1 1 d . U
H30A H 0.5620 0.6625 0.4474 0.111 Uiso 1 1 calc GR .
H30B H 0.5277 0.6979 0.3630 0.111 Uiso 1 1 calc GR .
H30C H 0.4439 0.7775 0.4201 0.111 Uiso 1 1 calc GR .
C31 C 0.5590(6) 0.9100(5) 0.3382(4) 0.0797(19) Uani 1 1 d . U
H31A H 0.4722 0.9528 0.3534 0.119 Uiso 1 1 calc GR .
H31B H 0.5575 0.8858 0.2914 0.119 Uiso 1 1 calc GR .
H31C H 0.6093 0.9605 0.3333 0.119 Uiso 1 1 calc GR .
C32 C 0.6291(7) 0.8385(7) 0.4684(4) 0.093(2) Uani 1 1 d . U
H32A H 0.6812 0.8876 0.4615 0.140 Uiso 1 1 calc GR .
H32B H 0.6684 0.7691 0.5045 0.140 Uiso 1 1 calc GR .
H32C H 0.5442 0.8826 0.4856 0.140 Uiso 1 1 calc GR .
C33 C 1.0048(9) 0.9024(8) 0.1448(6) 0.122(3) Uani 1 1 d . U
H33A H 1.0314 0.9701 0.1380 0.183 Uiso 1 1 calc GR .
H33B H 1.0431 0.8555 0.1066 0.183 Uiso 1 1 calc GR .
H33C H 1.0324 0.8551 0.1924 0.183 Uiso 1 1 calc GR .
C34 C 0.7983(15) 1.0172(12) 0.1943(8) 0.206(6) Uani 1 1 d . U
H34A H 0.7061 1.0476 0.1887 0.309 Uiso 1 1 calc GR .
H34B H 0.8292 1.0822 0.1881 0.309 Uiso 1 1 calc GR .
H34C H 0.8197 0.9712 0.2429 0.309 Uiso 1 1 calc GR .
C35 C 0.8404(12) 1.0078(10) 0.0608(6) 0.146(4) Uani 1 1 d . U
H35A H 0.7500 1.0491 0.0507 0.219 Uiso 1 1 calc GR .
H35B H 0.8767 0.9502 0.0282 0.219 Uiso 1 1 calc GR .
H35C H 0.8843 1.0638 0.0530 0.219 Uiso 1 1 calc GR .
C36 C 0.8564(6) 0.9450(5) 0.1408(4) 0.0649(15) Uani 1 1 d . U
C37 C 0.8097(5) 0.8392(4) 0.1483(3) 0.0462(11) Uani 1 1 d . U
C38 C 0.6812(5) 0.8585(4) 0.1347(3) 0.0515(12) Uani 1 1 d . U
H38 H 0.6264 0.9369 0.1214 0.062 Uiso 1 1 calc R .
C39 C 0.6286(5) 0.7716(4) 0.1393(2) 0.0407(10) Uani 1 1 d . U
C40 C 0.4855(5) 0.8007(5) 0.1228(3) 0.0509(12) Uani 1 1 d . U
C41 C 0.4076(6) 0.9346(6) 0.1061(4) 0.0806(19) Uani 1 1 d . U
H41A H 0.4332 0.9671 0.0584 0.121 Uiso 1 1 calc GR .
H41B H 0.4241 0.9733 0.1434 0.121 Uiso 1 1 calc GR .
H41C H 0.3170 0.9473 0.1062 0.121 Uiso 1 1 calc GR .
C42 C 0.4805(6) 0.7444(6) 0.0566(4) 0.0780(19) Uani 1 1 d . U
H42A H 0.5320 0.6612 0.0659 0.117 Uiso 1 1 calc GR .
H42B H 0.5139 0.7822 0.0135 0.117 Uiso 1 1 calc GR .
H42C H 0.3925 0.7540 0.0484 0.117 Uiso 1 1 calc GR .
C43 C 0.4255(6) 0.7485(7) 0.1909(4) 0.0817(19) Uani 1 1 d . U
H43A H 0.3350 0.7683 0.1829 0.123 Uiso 1 1 calc GR .
H43B H 0.4361 0.7806 0.2330 0.123 Uiso 1 1 calc GR .
H43C H 0.4675 0.6636 0.1997 0.123 Uiso 1 1 calc GR .

loop_
_atom_site_aniso_label
_atom_site_aniso_U_11
_atom_site_aniso_U_22
_atom_site_aniso_U_33
_atom_site_aniso_U_23
_atom_site_aniso_U_13
_atom_site_aniso_U_12
Dy1 0.02895(13) 0.02824(13) 0.03845(14) -0.00917(8) -0.00068(8) -0.00752(8)
N1 0.047(2) 0.048(2) 0.044(2) -0.0106(17) 0.0055(17) -0.0161(17)
N2 0.055(2) 0.038(2) 0.041(2) -0.0123(16) -0.0030(16) -0.0153(17)
O1 0.0325(16) 0.0336(16) 0.062(2) -0.0038(14) -0.0040(14) -0.0064(13)
O2 0.0354(16) 0.0361(16) 0.0552(19) -0.0035(14) 0.0004(14) -0.0122(13)
O3 0.0304(15) 0.0464(18) 0.0529(18) -0.0210(15) -0.0032(13) -0.0078(13)
O4 0.0295(15) 0.0513(18) 0.0508(18) -0.0250(15) -0.0013(13) -0.0076(14)
O5 0.0482(19) 0.0381(17) 0.064(2) 0.0017(15) -0.0041(16) -0.0192(14)
O6 0.0445(18) 0.0330(15) 0.0567(19) -0.0065(13) -0.0147(15) -0.0113(13)
C1 0.050(3) 0.082(4) 0.056(3) -0.020(3) 0.007(2) -0.026(3)
C2 0.050(3) 0.123(6) 0.080(4) -0.030(4) 0.011(3) -0.034(3)
C3 0.061(4) 0.135(6) 0.094(5) -0.047(5) 0.024(3) -0.027(4)
C4 0.062(3) 0.087(4) 0.080(4) -0.039(4) 0.022(3) -0.014(3)
C5 0.054(3) 0.046(3) 0.040(2) -0.013(2) 0.011(2) -0.009(2)
C6 0.064(3) 0.032(2) 0.038(2) -0.0099(18) 0.005(2) -0.012(2)
C7 0.099(4) 0.051(3) 0.053(3) -0.026(3) 0.013(3) -0.024(3)
C8 0.124(5) 0.060(4) 0.066(4) -0.033(3) -0.001(3) -0.038(3)
C9 0.104(4) 0.060(3) 0.067(3) -0.020(3) -0.013(3) -0.043(3)
C10 0.068(3) 0.053(3) 0.055(3) -0.013(2) -0.008(2) -0.029(3)
C11 0.064(4) 0.079(5) 0.328(14) 0.018(7) -0.065(6) -0.001(4)
C12 0.100(6) 0.148(8) 0.180(8) -0.101(7) -0.015(6) 0.046(6)
C13 0.099(6) 0.122(7) 0.141(6) 0.043(5) -0.011(5) 0.026(5)
C14 0.042(3) 0.038(2) 0.074(3) -0.005(2) -0.006(2) 0.004(2)
C15 0.043(2) 0.035(2) 0.047(3) -0.0095(19) -0.0038(19) -0.0067(18)
C16 0.049(3) 0.029(2) 0.074(3) 0.002(2) 0.001(2) -0.0119(19)
C17 0.043(2) 0.038(2) 0.043(2) -0.0082(18) 0.0034(18) -0.0171(18)
C18 0.047(3) 0.055(3) 0.078(3) -0.008(2) 0.014(2) -0.030(2)
C19 0.089(5) 0.071(4) 0.144(7) 0.002(4) 0.033(5) -0.046(4)
C20 0.077(5) 0.095(5) 0.123(6) -0.033(4) 0.044(4) -0.041(4)
C21 0.090(5) 0.173(8) 0.112(5) 0.010(5) -0.017(4) -0.094(6)
C22 0.111(7) 0.371(17) 0.149(7) -0.039(8) -0.018(5) -0.151(9)
C23 0.122(8) 0.179(8) 0.280(14) 0.023(7) -0.131(9) -0.040(6)
C24 0.033(3) 0.094(4) 0.068(3) -0.035(3) -0.014(2) -0.013(2)
C25 0.088(6) 0.392(16) 0.281(12) -0.241(12) -0.038(7) -0.047(9)
C26 0.037(2) 0.046(2) 0.042(2) -0.0127(19) -0.0061(18) -0.0124(19)
C27 0.039(2) 0.062(3) 0.050(3) -0.030(2) -0.0049(19) -0.010(2)
C28 0.033(2) 0.029(2) 0.040(2) -0.0081(17) -0.0011(16) -0.0039(16)
C29 0.035(2) 0.047(2) 0.046(2) -0.017(2) 0.0045(18) -0.0021(19)
C30 0.057(3) 0.079(4) 0.088(4) -0.033(3) 0.026(3) -0.024(3)
C31 0.061(4) 0.058(3) 0.090(4) -0.007(3) 0.004(3) 0.012(3)
C32 0.062(4) 0.125(6) 0.088(4) -0.069(4) 0.010(3) -0.007(4)
C33 0.112(5) 0.101(6) 0.182(9) -0.041(6) 0.013(5) -0.067(5)
C34 0.276(12) 0.198(9) 0.262(11) -0.166(9) 0.163(10) -0.197(9)
C35 0.196(10) 0.132(8) 0.135(6) 0.030(5) -0.003(6) -0.111(8)
C36 0.083(4) 0.038(3) 0.081(4) 0.001(2) -0.004(3) -0.034(3)
C37 0.063(3) 0.033(2) 0.040(2) 0.0036(18) -0.007(2) -0.017(2)
C38 0.058(3) 0.027(2) 0.062(3) 0.002(2) -0.011(2) -0.008(2)
C39 0.045(2) 0.038(2) 0.033(2) -0.0051(17) -0.0067(18) -0.0059(18)
C40 0.045(3) 0.055(3) 0.044(2) -0.006(2) -0.009(2) -0.006(2)
C41 0.055(4) 0.071(4) 0.092(5) -0.010(3) -0.012(3) 0.005(3)
C42 0.055(3) 0.101(5) 0.071(4) -0.033(3) -0.025(3) -0.005(3)
C43 0.064(4) 0.114(5) 0.071(4) -0.003(3) -0.006(3) -0.040(4)

loop_
_atom_type_symbol
_atom_type_description
_atom_type_scat_dispersion_real
_atom_type_scat_dispersion_imag
_atom_type_scat_source
C C 0.0033 0.0016 'International Tables Vol C Tables 4.2.6.8 and 6.1.1.4'
H H 0.0000 0.0000 'International Tables Vol C Tables 4.2.6.8 and 6.1.1.4'
Dy Dy -0.1892 4.4098 'International Tables Vol C Tables 4.2.6.8 and 6.1.1.4'
N N 0.0061 0.0033 'International Tables Vol C Tables 4.2.6.8 and 6.1.1.4'
O O 0.0106 0.0060 'International Tables Vol C Tables 4.2.6.8 and 6.1.1.4'

loop_
_geom_angle_atom_site_label_1
_geom_angle_atom_site_label_2
_geom_angle_atom_site_label_3
_geom_angle
N1 Dy1 N2 61.59(13)
O1 Dy1 N1 69.80(12)
O1 Dy1 N2 76.11(12)
O1 Dy1 O3 76.45(11)
O1 Dy1 O5 136.20(11)
O1 Dy1 O6 142.33(11)
O2 Dy1 N1 130.33(12)
O2 Dy1 N2 79.08(12)
O2 Dy1 O1 72.36(11)
O2 Dy1 O3 118.37(12)
O2 Dy1 O5 151.30(12)
O2 Dy1 O6 81.41(11)
O3 Dy1 N1 82.30(12)
O3 Dy1 N2 140.36(12)
O3 Dy1 O5 78.81(12)
O3 Dy1 O6 140.94(11)
O4 Dy1 N1 148.69(12)
O4 Dy1 N2 146.56(12)
O4 Dy1 O1 120.50(12)
O4 Dy1 O2 79.37(11)
O4 Dy1 O3 72.90(10)
O4 Dy1 O5 84.94(12)
O4 Dy1 O6 79.05(11)
O5 Dy1 N1 71.51(12)
O5 Dy1 N2 102.57(12)
O6 Dy1 N1 111.38(12)
O6 Dy1 N2 72.68(12)
O6 Dy1 O5 72.06(11)
C1 N1 Dy1 118.0(3)
C1 N1 C5 118.1(4)
C5 N1 Dy1 122.4(3)
C6 N2 Dy1 122.1(3)
C10 N2 Dy1 118.3(3)
C10 N2 C6 119.6(4)
C15 O1 Dy1 137.6(3)
C17 O2 Dy1 137.8(3)
C26 O3 Dy1 136.5(3)
C28 O4 Dy1 138.2(3)
C37 O5 Dy1 131.1(3)
C39 O6 Dy1 131.1(3)
N1 C1 H1 118.8
N1 C1 C2 122.4(6)
C2 C1 H1 118.8
C1 C2 H2 120.5
C3 C2 C1 118.9(7)
C3 C2 H2 120.5
C2 C3 H3 120.4
C2 C3 C4 119.3(6)
C4 C3 H3 120.4
C3 C4 H4 120.0
C3 C4 C5 120.0(6)
C5 C4 H4 120.0
N1 C5 C4 121.3(5)
N1 C5 C6 115.3(4)
C4 C5 C6 123.4(5)
N2 C6 C5 117.0(4)
N2 C6 C7 120.1(5)
C7 C6 C5 122.9(5)
C6 C7 H7 120.3
C8 C7 C6 119.4(6)
C8 C7 H7 120.3
C7 C8 H8 120.0
C9 C8 C7 120.1(5)
C9 C8 H8 120.0
C8 C9 H9 120.6
C8 C9 C10 118.7(6)
C10 C9 H9 120.6
N2 C10 C9 122.1(6)
N2 C10 H10 119.0
C9 C10 H10 119.0
H11A C11 H11B 109.5
H11A C11 H11C 109.5
H11B C11 H11C 109.5
C14 C11 H11A 109.5
C14 C11 H11B 109.5
C14 C11 H11C 109.5
H12A C12 H12B 109.5
H12A C12 H12C 109.5
H12B C12 H12C 109.5
C14 C12 H12A 109.5
C14 C12 H12B 109.5
C14 C12 H12C 109.5
H13A C13 H13B 109.5
H13A C13 H13C 109.5
H13B C13 H13C 109.5
C14 C13 H13A 109.5
C14 C13 H13B 109.5
C14 C13 H13C 109.5
C11 C14 C12 111.0(8)
C11 C14 C13 107.9(8)
C11 C14 C15 110.1(5)
C12 C14 C13 108.3(8)
C12 C14 C15 108.1(5)
C13 C14 C15 111.5(5)
O1 C15 C14 115.7(4)
O1 C15 C16 123.5(4)
C16 C15 C14 120.8(4)
C15 C16 H16 117.6
C17 C16 C15 124.8(4)
C17 C16 H16 117.6
O2 C17 C16 123.5(4)
O2 C17 C18 115.2(4)
C16 C17 C18 121.3(4)
C19 C18 C17 114.0(5)
C20 C18 C17 107.1(5)
C20 C18 C19 107.1(6)
C21 C18 C17 107.9(5)
C21 C18 C19 110.2(6)
C21 C18 C20 110.4(7)
C18 C19 H19A 109.5
C18 C19 H19B 109.5
C18 C19 H19C 109.5
H19A C19 H19B 109.5
H19A C19 H19C 109.5
H19B C19 H19C 109.5
C18 C20 H20A 109.5
C18 C20 H20B 109.5
C18 C20 H20C 109.5
H20A C20 H20B 109.5
H20A C20 H20C 109.5
H20B C20 H20C 109.5
C18 C21 H21A 109.5
C18 C21 H21B 109.5
C18 C21 H21C 109.5
H21A C21 H21B 109.5
H21A C21 H21C 109.5
H21B C21 H21C 109.5
H22A C22 H22B 109.5
H22A C22 H22C 109.5
H22B C22 H22C 109.5
C24 C22 H22A 109.5
C24 C22 H22B 109.5
C24 C22 H22C 109.5
H23A C23 H23B 109.5
H23A C23 H23C 109.5
H23B C23 H23C 109.5
C24 C23 H23A 109.5
C24 C23 H23B 109.5
C24 C23 H23C 109.5
C22 C24 C23 101.2(9)
C22 C24 C26 111.5(6)
C23 C24 C26 107.8(6)
C25 C24 C22 111.8(10)
C25 C24 C23 108.6(10)
C25 C24 C26 114.9(6)
C24 C25 H25A 109.5
C24 C25 H25B 109.5
C24 C25 H25C 109.5
H25A C25 H25B 109.5
H25A C25 H25C 109.5
H25B C25 H25C 109.5
O3 C26 C24 115.8(4)
O3 C26 C27 124.0(4)
C27 C26 C24 120.2(4)
C26 C27 H27 117.4
C26 C27 C28 125.1(4)
C28 C27 H27 117.4
O4 C28 C27 123.3(4)
O4 C28 C29 114.9(4)
C27 C28 C29 121.7(4)
C28 C29 C30 108.5(4)
C31 C29 C28 107.1(4)
C31 C29 C30 108.3(5)
C32 C29 C28 114.5(4)
C32 C29 C30 108.3(5)
C32 C29 C31 109.9(5)
C29 C30 H30A 109.5
C29 C30 H30B 109.5
C29 C30 H30C 109.5
H30A C30 H30B 109.5
H30A C30 H30C 109.5
H30B C30 H30C 109.5
C29 C31 H31A 109.5
C29 C31 H31B 109.5
C29 C31 H31C 109.5
H31A C31 H31B 109.5
H31A C31 H31C 109.5
H31B C31 H31C 109.5
C29 C32 H32A 109.5
C29 C32 H32B 109.5
C29 C32 H32C 109.5
H32A C32 H32B 109.5
H32A C32 H32C 109.5
H32B C32 H32C 109.5
H33A C33 H33B 109.5
H33A C33 H33C 109.5
H33B C33 H33C 109.5
C36 C33 H33A 109.5
C36 C33 H33B 109.5
C36 C33 H33C 109.5
H34A C34 H34B 109.5
H34A C34 H34C 109.5
H34B C34 H34C 109.5
C36 C34 H34A 109.5
C36 C34 H34B 109.5
C36 C34 H34C 109.5
H35A C35 H35B 109.5
H35A C35 H35C 109.5
H35B C35 H35C 109.5
C36 C35 H35A 109.5
C36 C35 H35B 109.5
C36 C35 H35C 109.5
C33 C36 C37 111.2(5)
C34 C36 C33 110.5(9)
C34 C36 C35 115.6(9)
C34 C36 C37 111.5(6)
C35 C36 C33 98.7(7)
C35 C36 C37 108.6(6)
O5 C37 C36 115.7(5)
O5 C37 C38 124.0(4)
C38 C37 C36 120.3(4)
C37 C38 H38 117.2
C39 C38 C37 125.6(4)
C39 C38 H38 117.2
O6 C39 C38 123.6(4)
O6 C39 C40 114.2(4)
C38 C39 C40 122.2(4)
C41 C40 C39 113.5(5)
C42 C40 C39 107.9(4)
C42 C40 C41 109.1(5)
C42 C40 C43 110.9(5)
C43 C40 C39 107.6(4)
C43 C40 C41 107.9(5)
C40 C41 H41A 109.5
C40 C41 H41B 109.5
C40 C41 H41C 109.5
H41A C41 H41B 109.5
H41A C41 H41C 109.5
H41B C41 H41C 109.5
C40 C42 H42A 109.5
C40 C42 H42B 109.5
C40 C42 H42C 109.5
H42A C42 H42B 109.5
H42A C42 H42C 109.5
H42B C42 H42C 109.5
C40 C43 H43A 109.5
C40 C43 H43B 109.5
C40 C43 H43C 109.5
H43A C43 H43B 109.5
H43A C43 H43C 109.5
H43B C43 H43C 109.5

loop_
_geom_bond_atom_site_label_1
_geom_bond_atom_site_label_2
_geom_bond_distance
Dy1 N1 2.589(4)
Dy1 N2 2.598(4)
Dy1 O1 2.308(3)
Dy1 O2 2.301(3)
Dy1 O3 2.315(3)
Dy1 O4 2.282(3)
Dy1 O5 2.342(3)
Dy1 O6 2.328(3)
N1 C1 1.336(7)
N1 C5 1.350(6)
N2 C6 1.341(6)
N2 C10 1.339(7)
O1 C15 1.256(6)
O2 C17 1.264(5)
O3 C26 1.263(5)
O4 C28 1.262(5)
O5 C37 1.249(6)
O6 C39 1.276(5)
C1 H1 0.9300
C1 C2 1.380(8)
C2 H2 0.9300
C2 C3 1.357(10)
C3 H3 0.9300
C3 C4 1.363(10)
C4 H4 0.9300
C4 C5 1.370(8)
C5 C6 1.466(8)
C6 C7 1.394(7)
C7 H7 0.9300
C7 C8 1.370(10)
C8 H8 0.9300
C8 C9 1.353(10)
C9 H9 0.9300
C9 C10 1.377(7)
C10 H10 0.9300
C11 H11A 0.9600
C11 H11B 0.9600
C11 H11C 0.9600
C11 C14 1.452(11)
C12 H12A 0.9600
C12 H12B 0.9600
C12 H12C 0.9600
C12 C14 1.467(10)
C13 H13A 0.9600
C13 H13B 0.9600
C13 H13C 0.9600
C13 C14 1.477(10)
C14 C15 1.540(6)
C15 C16 1.388(7)
C16 H16 0.9300
C16 C17 1.385(7)
C17 C18 1.531(7)
C18 C19 1.520(8)
C18 C20 1.519(9)
C18 C21 1.497(10)
C19 H19A 0.9600
C19 H19B 0.9600
C19 H19C 0.9600
C20 H20A 0.9600
C20 H20B 0.9600
C20 H20C 0.9600
C21 H21A 0.9600
C21 H21B 0.9600
C21 H21C 0.9600
C22 H22A 0.9600
C22 H22B 0.9600
C22 H22C 0.9600
C22 C24 1.440(12)
C23 H23A 0.9600
C23 H23B 0.9600
C23 H23C 0.9600
C23 C24 1.449(13)
C24 C25 1.414(12)
C24 C26 1.529(6)
C25 H25A 0.9600
C25 H25B 0.9600
C25 H25C 0.9600
C26 C27 1.383(7)
C27 H27 0.9300
C27 C28 1.385(6)
C28 C29 1.535(6)
C29 C30 1.539(8)
C29 C31 1.515(8)
C29 C32 1.508(8)
C30 H30A 0.9600
C30 H30B 0.9600
C30 H30C 0.9600
C31 H31A 0.9600
C31 H31B 0.9600
C31 H31C 0.9600
C32 H32A 0.9600
C32 H32B 0.9600
C32 H32C 0.9600
C33 H33A 0.9600
C33 H33B 0.9600
C33 H33C 0.9600
C33 C36 1.538(11)
C34 H34A 0.9600
C34 H34B 0.9600
C34 H34C 0.9600
C34 C36 1.398(11)
C35 H35A 0.9600
C35 H35B 0.9600
C35 H35C 0.9600
C35 C36 1.520(11)
C36 C37 1.539(7)
C37 C38 1.392(7)
C38 H38 0.9300
C38 C39 1.373(7)
C39 C40 1.538(7)
C40 C41 1.535(8)
C40 C42 1.512(7)
C40 C43 1.516(8)
C41 H41A 0.9600
C41 H41B 0.9600
C41 H41C 0.9600
C42 H42A 0.9600
C42 H42B 0.9600
C42 H42C 0.9600
C43 H43A 0.9600
C43 H43B 0.9600
C43 H43C 0.9600

loop_
_geom_torsion_atom_site_label_1
_geom_torsion_atom_site_label_2
_geom_torsion_atom_site_label_3
_geom_torsion_atom_site_label_4
_geom_torsion
Dy1 N1 C1 C2 164.8(5)
Dy1 N1 C5 C4 -165.0(5)
Dy1 N1 C5 C6 15.2(6)
Dy1 N2 C6 C5 -3.5(6)
Dy1 N2 C6 C7 178.9(4)
Dy1 N2 C10 C9 -177.6(4)
Dy1 O1 C15 C14 172.0(3)
Dy1 O1 C15 C16 -7.8(8)
Dy1 O2 C17 C16 -4.0(8)
Dy1 O2 C17 C18 176.1(3)
Dy1 O3 C26 C24 178.4(4)
Dy1 O3 C26 C27 -1.1(8)
Dy1 O4 C28 C27 1.3(8)
Dy1 O4 C28 C29 179.5(3)
Dy1 O5 C37 C36 152.3(4)
Dy1 O5 C37 C38 -27.5(7)
Dy1 O6 C39 C38 27.4(7)
Dy1 O6 C39 C40 -152.5(3)
N1 C1 C2 C3 0.4(11)
N1 C5 C6 N2 -7.4(6)
N1 C5 C6 C7 170.1(5)
N2 C6 C7 C8 -1.9(8)
O1 C15 C16 C17 0.8(9)
O2 C17 C18 C19 -177.4(5)
O2 C17 C18 C20 -59.0(7)
O2 C17 C18 C21 59.9(7)
O3 C26 C27 C28 0.7(9)
O4 C28 C29 C30 48.2(6)
O4 C28 C29 C31 -68.5(6)
O4 C28 C29 C32 169.3(5)
O5 C37 C38 C39 -0.4(9)
O6 C39 C40 C41 176.0(5)
O6 C39 C40 C42 -62.9(6)
O6 C39 C40 C43 56.8(6)
C1 N1 C5 C4 0.6(8)
C1 N1 C5 C6 -179.2(5)
C1 C2 C3 C4 1.4(13)
C2 C3 C4 C5 -2.3(12)
C3 C4 C5 N1 1.3(10)
C3 C4 C5 C6 -178.9(7)
C4 C5 C6 N2 172.8(5)
C4 C5 C6 C7 -9.7(8)
C5 N1 C1 C2 -1.5(9)
C5 C6 C7 C8 -179.4(5)
C6 N2 C10 C9 -0.1(8)
C6 C7 C8 C9 0.8(10)
C7 C8 C9 C10 0.7(10)
C8 C9 C10 N2 -1.0(9)
C10 N2 C6 C5 179.2(4)
C10 N2 C6 C7 1.6(7)
C11 C14 C15 O1 17.7(9)
C11 C14 C15 C16 -162.5(8)
C12 C14 C15 O1 -103.6(8)
C12 C14 C15 C16 76.2(8)
C13 C14 C15 O1 137.4(7)
C13 C14 C15 C16 -42.8(9)
C14 C15 C16 C17 -179.0(5)
C15 C16 C17 O2 4.6(9)
C15 C16 C17 C18 -175.4(5)
C16 C17 C18 C19 2.7(8)
C16 C17 C18 C20 121.1(6)
C16 C17 C18 C21 -120.1(7)
C22 C24 C26 O3 47.4(10)
C22 C24 C26 C27 -133.1(9)
C23 C24 C26 O3 -62.8(9)
C23 C24 C26 C27 116.7(9)
C24 C26 C27 C28 -178.8(5)
C25 C24 C26 O3 175.9(10)
C25 C24 C26 C27 -4.6(12)
C26 C27 C28 O4 -0.7(8)
C26 C27 C28 C29 -178.9(5)
C27 C28 C29 C30 -133.5(5)
C27 C28 C29 C31 109.8(6)
C27 C28 C29 C32 -12.4(7)
C33 C36 C37 O5 10.2(8)
C33 C36 C37 C38 -170.0(6)
C34 C36 C37 O5 -113.7(10)
C34 C36 C37 C38 66.1(11)
C35 C36 C37 O5 117.7(7)
C35 C36 C37 C38 -62.5(8)
C36 C37 C38 C39 179.8(5)
C37 C38 C39 O6 0.6(8)
C37 C38 C39 C40 -179.5(5)
C38 C39 C40 C41 -3.9(7)
C38 C39 C40 C42 117.2(6)
C38 C39 C40 C43 -123.1(6)
